data_2233424
loop_
_publ_author_name
'Zaman, Ibrahim G\"oker'
'\,Caylak Deliba\,s, Nagihan'
'Necefo\(glu, Hacali'
'H\"okelek, Tuncer'

_publ_section_title
;
 <i>trans</i>-Tetraaquabis(isonicotinamide-\k<i>N</i>^1^)nickel(II)
 bis(3-hydroxybenzoate) tetrahydrate
;
_journal_coeditor_code CV5237
_journal_issue 2
_journal_name_full 'Acta Crystallographica Section E'
_journal_page_first m200
_journal_page_last m201
_journal_paper_doi 10.1107/S1600536812002218
_journal_volume 68
_journal_year 2012
_chemical_formula_iupac '[Ni (C6 H6 N2 O)2 (H2 O)4] (C7 H5 O3)2, 4H2 O'
_chemical_formula_moiety 'C12 H20 N4 Ni O6 2+, 2(C7 H5 O3 -), 4(H2 O)'
_chemical_formula_sum 'C26 H38 N4 Ni O16'
_chemical_formula_weight 721.29
_chemical_name_systematic
;
<i>trans</i>-Tetraaquabis(isonicotinamide-\k<i>N</i>^1^)nickel(II)
bis(3-hydroxybenzoate) tetrahydrate
;
_space_group_IT_number 14
_symmetry_cell_setting monoclinic
_symmetry_space_group_name_Hall '-P 2yn'
_symmetry_space_group_name_H-M 'P 1 21/n 1'
_atom_sites_solution_hydrogens geom
_atom_sites_solution_primary direct
_atom_sites_solution_secondary difmap
_audit_creation_method SHELXL-97
_cell_angle_alpha 90.00
_cell_angle_beta 100.186(3)
_cell_angle_gamma 90.00
_cell_formula_units_Z 2
_cell_length_a 6.6884(3)
_cell_length_b 16.9271(5)
_cell_length_c 13.5543(4)
_cell_measurement_reflns_used 7580
_cell_measurement_temperature 100(2)
_cell_measurement_theta_max 28.38
_cell_measurement_theta_min 2.41
_cell_volume 1510.37(9)
_computing_cell_refinement 'SAINT (Bruker, 2007)'
_computing_data_collection 'APEX2 (Bruker, 2007)'
_computing_data_reduction 'SAINT (Bruker, 2007)'
_computing_molecular_graphics 'ORTEP-3 for Windows (Farrugia, 1997)'
_computing_publication_material 'WinGX (Farrugia, 1999) and PLATON (Spek, 2009)'
_computing_structure_refinement 'SHELXL97 (Sheldrick, 2008)'
_computing_structure_solution 'SHELXS97 (Sheldrick, 2008)'
_diffrn_ambient_temperature 100(2)
_diffrn_measured_fraction_theta_full 0.969
_diffrn_measured_fraction_theta_max 0.969
_diffrn_measurement_device_type 'Bruker Kappa APEXII CCD area-detector'
_diffrn_measurement_method '\f and \w scans'
_diffrn_radiation_monochromator graphite
_diffrn_radiation_source 'fine-focus sealed tube'
_diffrn_radiation_type MoK\a
_diffrn_radiation_wavelength 0.71073
_diffrn_reflns_av_R_equivalents 0.0285
_diffrn_reflns_av_sigmaI/netI 0.0318
_diffrn_reflns_limit_h_max 8
_diffrn_reflns_limit_h_min -8
_diffrn_reflns_limit_k_max 21
_diffrn_reflns_limit_k_min -22
_diffrn_reflns_limit_l_max 15
_diffrn_reflns_limit_l_min -17
_diffrn_reflns_number 13495
_diffrn_reflns_theta_full 28.57
_diffrn_reflns_theta_max 28.57
_diffrn_reflns_theta_min 1.94
_exptl_absorpt_coefficient_mu 0.727
_exptl_absorpt_correction_T_max 0.877
_exptl_absorpt_correction_T_min 0.750
_exptl_absorpt_correction_type multi-scan
_exptl_absorpt_process_details '(SADABS; Bruker, 2005)'
_exptl_crystal_colour blue
_exptl_crystal_density_diffrn 1.586
_exptl_crystal_density_method 'not measured'
_exptl_crystal_description rod-shaped
_exptl_crystal_F_000 756
_exptl_crystal_size_max 0.46
_exptl_crystal_size_mid 0.33
_exptl_crystal_size_min 0.18
_refine_diff_density_max 0.864
_refine_diff_density_min -0.686
_refine_ls_extinction_method none
_refine_ls_goodness_of_fit_ref 1.261
_refine_ls_hydrogen_treatment mixed
_refine_ls_matrix_type full
_refine_ls_number_parameters 256
_refine_ls_number_reflns 3723
_refine_ls_number_restraints 12
_refine_ls_restrained_S_all 1.299
_refine_ls_R_factor_all 0.0559
_refine_ls_R_factor_gt 0.0510
_refine_ls_shift/su_max 0.000
_refine_ls_shift/su_mean 0.000
_refine_ls_structure_factor_coef Fsqd
_refine_ls_weighting_details 'calc w=1/[\s^2^(Fo^2^)+(0.0492P)^2^+5.1781P] where P=(Fo^2^+2Fc^2^)/3'
_refine_ls_weighting_scheme calc
_refine_ls_wR_factor_gt 0.1546
_refine_ls_wR_factor_ref 0.1566
_reflns_number_gt 3365
_reflns_number_total 3723
_reflns_threshold_expression I>2\s(I)
_cod_data_source_file cv5237.cif
_cod_data_source_block I
_cod_original_sg_symbol_H-M 'P 21/n'
_cod_database_code 2233424
_cod_database_fobs_code 2233424

loop_
_symmetry_equiv_pos_as_xyz
'x, y, z'
'-x+1/2, y+1/2, -z+1/2'
'-x, -y, -z'
'x-1/2, -y-1/2, z-1/2'

loop_
_atom_site_type_symbol
_atom_site_label
_atom_site_fract_x
_atom_site_fract_y
_atom_site_fract_z
_atom_site_U_iso_or_equiv
_atom_site_adp_type
_atom_site_calc_flag
_atom_site_refinement_flags
_atom_site_occupancy
_atom_site_symmetry_multiplicity
Ni Ni1 0.5000 0.0000 0.5000 0.00840(16) Uani d S 1 2
O O1 -0.0786(4) 0.04089(13) 0.29703(18) 0.0135(5) Uani d . 1 1
O O2 -0.1778(4) 0.11616(14) 0.16276(17) 0.0145(5) Uani d . 1 1
O O3 -0.0150(4) 0.39248(14) 0.27901(19) 0.0151(5) Uani d . 1 1
H H31 -0.011(8) 0.428(3) 0.317(4) 0.027(13) Uiso d . 1 1
O O4 0.3941(4) 0.32984(14) 0.18014(18) 0.0160(5) Uani d . 1 1
O O5 0.3225(4) 0.04752(14) 0.59662(18) 0.0128(5) Uani d D 1 1
H H51 0.372(9) 0.068(3) 0.653(3) 0.051(17) Uiso d D 1 1
H H52 0.245(8) 0.014(3) 0.616(5) 0.054(18) Uiso d D 1 1
O O6 0.7696(4) 0.03386(14) 0.58654(19) 0.0148(5) Uani d D 1 1
H H61 0.803(7) 0.0796(16) 0.609(3) 0.026(12) Uiso d D 1 1
H H62 0.851(7) 0.000(3) 0.618(4) 0.041(16) Uiso d D 1 1
O O7 0.0025(4) 0.51961(15) 0.40009(19) 0.0168(5) Uani d D 1 1
H H71 -0.018(9) 0.508(4) 0.453(2) 0.050 Uiso d D 1 1
H H72 -0.101(6) 0.548(3) 0.380(4) 0.047(17) Uiso d D 1 1
O O8 0.0926(4) 0.06780(16) 0.04380(19) 0.0192(5) Uani d D 1 1
H H81 0.196(5) 0.060(4) 0.077(4) 0.050 Uiso d D 1 1
H H82 0.021(7) 0.082(3) 0.085(3) 0.047(17) Uiso d D 1 1
N N1 0.4858(4) 0.10763(15) 0.4259(2) 0.0098(5) Uani d . 1 1
N N2 0.5148(5) 0.39569(17) 0.3228(2) 0.0140(6) Uani d . 1 1
H H21 0.525(7) 0.439(3) 0.296(3) 0.017(11) Uiso d . 1 1
H H22 0.559(8) 0.396(3) 0.385(4) 0.030(13) Uiso d . 1 1
C C1 -0.1092(5) 0.10742(18) 0.2549(2) 0.0112(6) Uani d . 1 1
C C2 -0.0587(5) 0.18065(18) 0.3173(2) 0.0106(6) Uani d . 1 1
C C3 -0.0642(5) 0.25416(18) 0.2706(2) 0.0110(6) Uani d . 1 1
H H3 -0.1005 0.2580 0.2013 0.013 Uiso calc R 1 1
C C4 -0.0156(5) 0.32139(18) 0.3277(3) 0.0120(6) Uani d . 1 1
C C5 0.0358(5) 0.31639(19) 0.4314(3) 0.0130(6) Uani d . 1 1
H H5 0.0684 0.3619 0.4694 0.016 Uiso calc R 1 1
C C6 0.0386(5) 0.2433(2) 0.4783(3) 0.0137(6) Uani d . 1 1
H H6 0.0707 0.2399 0.5478 0.016 Uiso calc R 1 1
C C7 -0.0068(5) 0.17514(19) 0.4214(2) 0.0121(6) Uani d . 1 1
H H7 -0.0026 0.1261 0.4526 0.015 Uiso calc R 1 1
C C8 0.4370(5) 0.11290(18) 0.3253(2) 0.0113(6) Uani d . 1 1
H H8 0.4102 0.0666 0.2884 0.014 Uiso calc R 1 1
C C9 0.4250(5) 0.18391(18) 0.2748(2) 0.0119(6) Uani d . 1 1
H H9 0.3897 0.1851 0.2053 0.014 Uiso calc R 1 1
C C10 0.4660(5) 0.25372(18) 0.3287(2) 0.0106(6) Uani d . 1 1
C C11 0.5176(5) 0.24858(18) 0.4322(2) 0.0124(6) Uani d . 1 1
H H11 0.5467 0.2940 0.4706 0.015 Uiso calc R 1 1
C C12 0.5253(5) 0.17508(19) 0.4776(2) 0.0118(6) Uani d . 1 1
H H12 0.5594 0.1724 0.5471 0.014 Uiso calc R 1 1
C C13 0.4552(5) 0.33050(18) 0.2717(2) 0.0115(6) Uani d . 1 1

loop_
_atom_site_aniso_label
_atom_site_aniso_U_11
_atom_site_aniso_U_22
_atom_site_aniso_U_33
_atom_site_aniso_U_12
_atom_site_aniso_U_13
_atom_site_aniso_U_23
Ni1 0.0102(3) 0.0075(3) 0.0072(3) -0.00025(19) 0.00071(19) 0.00018(19)
O1 0.0146(11) 0.0103(10) 0.0151(12) 0.0006(8) 0.0015(9) 0.0001(8)
O2 0.0171(12) 0.0151(11) 0.0105(11) -0.0004(9) 0.0007(9) -0.0006(9)
O3 0.0218(13) 0.0101(11) 0.0132(12) 0.0002(9) 0.0022(10) 0.0006(9)
O4 0.0246(13) 0.0122(11) 0.0107(11) 0.0019(9) 0.0016(10) 0.0017(8)
O5 0.0145(12) 0.0136(11) 0.0113(11) -0.0003(8) 0.0049(9) -0.0006(9)
O6 0.0155(12) 0.0098(11) 0.0162(12) 0.0000(9) -0.0052(9) -0.0013(9)
O7 0.0199(13) 0.0139(11) 0.0155(12) 0.0031(9) 0.0004(10) 0.0000(9)
O8 0.0202(13) 0.0214(13) 0.0173(13) 0.0031(10) 0.0064(10) 0.0001(10)
N1 0.0084(12) 0.0117(12) 0.0096(12) 0.0005(9) 0.0025(10) 0.0005(9)
N2 0.0199(15) 0.0109(13) 0.0105(14) -0.0009(10) 0.0007(11) 0.0027(10)
C1 0.0072(13) 0.0127(14) 0.0142(15) 0.0003(10) 0.0030(11) -0.0011(11)
C2 0.0079(14) 0.0115(14) 0.0126(15) 0.0008(10) 0.0022(11) -0.0012(11)
C3 0.0095(14) 0.0147(14) 0.0088(14) 0.0014(11) 0.0015(11) 0.0008(11)
C4 0.0094(14) 0.0108(14) 0.0160(16) 0.0009(11) 0.0027(12) 0.0020(12)
C5 0.0117(14) 0.0129(14) 0.0141(16) 0.0003(11) 0.0019(12) -0.0030(11)
C6 0.0133(15) 0.0172(15) 0.0101(15) 0.0010(11) 0.0010(12) 0.0001(12)
C7 0.0129(15) 0.0116(14) 0.0124(15) 0.0017(11) 0.0034(12) 0.0020(11)
C8 0.0107(14) 0.0113(14) 0.0118(15) -0.0002(11) 0.0019(11) -0.0009(11)
C9 0.0120(14) 0.0132(14) 0.0105(15) 0.0002(11) 0.0016(12) 0.0006(11)
C10 0.0092(14) 0.0102(13) 0.0125(15) 0.0011(10) 0.0024(11) 0.0018(11)
C11 0.0143(15) 0.0100(14) 0.0129(15) 0.0003(11) 0.0026(12) -0.0011(11)
C12 0.0107(14) 0.0135(14) 0.0115(15) 0.0007(11) 0.0028(11) -0.0003(11)
C13 0.0100(14) 0.0119(14) 0.0133(15) 0.0022(11) 0.0038(12) 0.0020(11)

loop_
_atom_type_symbol
_atom_type_description
_atom_type_scat_dispersion_real
_atom_type_scat_dispersion_imag
_atom_type_scat_source
C C 0.0033 0.0016 'International Tables Vol C Tables 4.2.6.8 and 6.1.1.4'
H H 0.0000 0.0000 'International Tables Vol C Tables 4.2.6.8 and 6.1.1.4'
N N 0.0061 0.0033 'International Tables Vol C Tables 4.2.6.8 and 6.1.1.4'
Ni Ni 0.3393 1.1124 'International Tables Vol C Tables 4.2.6.8 and 6.1.1.4'
O O 0.0106 0.0060 'International Tables Vol C Tables 4.2.6.8 and 6.1.1.4'

loop_
_geom_angle_atom_site_label_1
_geom_angle_atom_site_label_2
_geom_angle_atom_site_label_3
_geom_angle_site_symmetry_1
_geom_angle_site_symmetry_3
_geom_angle
O5 Ni1 O5 . 3_656 180.00(9)
O6 Ni1 O5 . . 94.23(10)
O6 Ni1 O5 3_656 . 85.77(10)
O6 Ni1 O5 . 3_656 85.77(10)
O6 Ni1 O5 3_656 3_656 94.23(10)
O6 Ni1 O6 3_656 . 180.0
O6 Ni1 N1 . . 89.53(10)
O6 Ni1 N1 3_656 . 90.47(10)
O6 Ni1 N1 . 3_656 90.47(10)
O6 Ni1 N1 3_656 3_656 89.53(10)
N1 Ni1 O5 . . 89.02(10)
N1 Ni1 O5 3_656 . 90.98(10)
N1 Ni1 O5 . 3_656 90.98(10)
N1 Ni1 O5 3_656 3_656 89.02(10)
N1 Ni1 N1 3_656 . 180.0
C4 O3 H31 . . 111(4)
Ni1 O5 H51 . . 123(4)
Ni1 O5 H52 . . 113(4)
H52 O5 H51 . . 99(6)
Ni1 O6 H61 . . 128(3)
Ni1 O6 H62 . . 121(4)
H61 O6 H62 . . 110(5)
H72 O7 H71 . . 100(4)
H81 O8 H82 . . 103(4)
C8 N1 Ni1 . . 122.0(2)
C12 N1 Ni1 . . 120.4(2)
C12 N1 C8 . . 117.6(3)
C13 N2 H21 . . 123(3)
C13 N2 H22 . . 123(3)
H21 N2 H22 . . 113(4)
O1 C1 C2 . . 118.5(3)
O2 C1 O1 . . 123.7(3)
O2 C1 C2 . . 117.8(3)
C3 C2 C1 . . 119.6(3)
C3 C2 C7 . . 120.1(3)
C7 C2 C1 . . 120.3(3)
C2 C3 H3 . . 120.1
C4 C3 C2 . . 119.7(3)
C4 C3 H3 . . 120.1
O3 C4 C3 . . 118.2(3)
O3 C4 C5 . . 121.2(3)
C3 C4 C5 . . 120.5(3)
C4 C5 C6 . . 119.9(3)
C4 C5 H5 . . 120.1
C6 C5 H5 . . 120.1
C5 C6 C7 . . 120.1(3)
C5 C6 H6 . . 120.0
C7 C6 H6 . . 120.0
C2 C7 H7 . . 120.1
C6 C7 C2 . . 119.8(3)
C6 C7 H7 . . 120.1
N1 C8 C9 . . 122.8(3)
N1 C8 H8 . . 118.6
C9 C8 H8 . . 118.6
C8 C9 C10 . . 119.4(3)
C8 C9 H9 . . 120.3
C10 C9 H9 . . 120.3
C9 C10 C13 . . 118.5(3)
C11 C10 C9 . . 117.9(3)
C11 C10 C13 . . 123.6(3)
C10 C11 H11 . . 120.4
C12 C11 C10 . . 119.3(3)
C12 C11 H11 . . 120.4
N1 C12 C11 . . 122.9(3)
N1 C12 H12 . . 118.5
C11 C12 H12 . . 118.5
O4 C13 N2 . . 123.2(3)
O4 C13 C10 . . 119.0(3)
N2 C13 C10 . . 117.9(3)

loop_
_geom_bond_atom_site_label_1
_geom_bond_atom_site_label_2
_geom_bond_site_symmetry_2
_geom_bond_distance
Ni1 O5 . 2.079(2)
Ni1 O5 3_656 2.079(2)
Ni1 O6 . 2.052(2)
Ni1 O6 3_656 2.052(2)
Ni1 N1 . 2.075(3)
Ni1 N1 3_656 2.075(3)
O1 C1 . 1.263(4)
O2 C1 . 1.260(4)
O3 C4 . 1.373(4)
O3 H31 . 0.79(5)
O4 C13 . 1.236(4)
O5 H51 . 0.85(2)
O5 H52 . 0.85(2)
O6 H61 . 0.85(2)
O6 H62 . 0.85(2)
O7 H71 . 0.784(18)
O7 H72 . 0.85(2)
O8 H81 . 0.769(18)
O8 H82 . 0.83(2)
N1 C8 . 1.347(4)
N1 C12 . 1.341(4)
N2 C13 . 1.326(4)
N2 H21 . 0.83(5)
N2 H22 . 0.84(5)
C2 C1 . 1.505(4)
C2 C3 . 1.394(4)
C2 C7 . 1.395(4)
C3 H3 . 0.9300
C4 C3 . 1.383(4)
C5 C4 . 1.389(5)
C5 C6 . 1.390(5)
C5 H5 . 0.9300
C6 H6 . 0.9300
C7 C6 . 1.391(5)
C7 H7 . 0.9300
C8 H8 . 0.9300
C9 C8 . 1.378(4)
C9 C10 . 1.391(4)
C9 H9 . 0.9300
C10 C11 . 1.386(5)
C10 C13 . 1.507(4)
C11 H11 . 0.9300
C12 C11 . 1.385(4)
C12 H12 . 0.9300

loop_
_geom_hbond_atom_site_label_D
_geom_hbond_atom_site_label_H
_geom_hbond_atom_site_label_A
_geom_hbond_site_symmetry_A
_geom_hbond_distance_DH
_geom_hbond_distance_HA
_geom_hbond_distance_DA
_geom_hbond_angle_DHA
_geom_hbond_publ_flag
N2 H21 O1 2_555 0.83(5) 2.20(5) 3.018(4) 169(4) yes
N2 H22 O8 4_666 0.84(5) 2.21(5) 3.012(4) 159(5) yes
O3 H31 O7 . 0.79(5) 1.91(5) 2.696(4) 175(5) yes
O5 H51 O3 4_666 0.85(4) 1.87(4) 2.716(3) 177(5) yes
O5 H52 O1 3_556 0.84(5) 1.99(6) 2.795(4) 160(6) yes
O6 H61 O4 4_666 0.85(3) 1.86(3) 2.693(3) 169(4) yes
O6 H62 O1 3_656 0.85(5) 1.87(5) 2.685(4) 159(5) yes
O7 H71 O7 3_566 0.78(4) 2.03(3) 2.795(4) 167(6) yes
O7 H72 O2 2_455 0.85(5) 1.88(5) 2.731(4) 177(5) yes
O8 H81 O7 2_545 0.77(4) 2.10(4) 2.802(4) 152(6) yes
O8 H82 O2 . 0.83(4) 1.93(5) 2.752(4) 171(4) yes

loop_
_geom_torsion_atom_site_label_1
_geom_torsion_atom_site_label_2
_geom_torsion_atom_site_label_3
_geom_torsion_atom_site_label_4
_geom_torsion_site_symmetry_1
_geom_torsion
O5 Ni1 N1 C8 . -131.1(3)
O5 Ni1 N1 C8 3_656 48.9(3)
O5 Ni1 N1 C12 . 48.7(2)
O5 Ni1 N1 C12 3_656 -131.3(2)
O6 Ni1 N1 C8 . 134.6(3)
O6 Ni1 N1 C8 3_656 -45.4(3)
O6 Ni1 N1 C12 . -45.5(2)
O6 Ni1 N1 C12 3_656 134.5(2)
Ni1 N1 C8 C9 . 179.4(2)
C12 N1 C8 C9 . -0.5(5)
Ni1 N1 C12 C11 . -179.8(2)
C8 N1 C12 C11 . 0.1(5)
C3 C2 C1 O1 . 171.2(3)
C3 C2 C1 O2 . -8.0(4)
C7 C2 C1 O1 . -8.9(5)
C7 C2 C1 O2 . 171.9(3)
C1 C2 C3 C4 . -179.3(3)
C7 C2 C3 C4 . 0.8(5)
C1 C2 C7 C6 . -179.7(3)
C3 C2 C7 C6 . 0.2(5)
O3 C4 C3 C2 . 177.5(3)
C5 C4 C3 C2 . -0.9(5)
C6 C5 C4 O3 . -178.4(3)
C6 C5 C4 C3 . 0.0(5)
C4 C5 C6 C7 . 1.1(5)
C2 C7 C6 C5 . -1.2(5)
C10 C9 C8 N1 . 0.5(5)
C8 C9 C10 C11 . -0.1(5)
C8 C9 C10 C13 . 179.0(3)
C9 C10 C11 C12 . -0.3(5)
C13 C10 C11 C12 . -179.4(3)
C9 C10 C13 O4 . 6.0(5)
C9 C10 C13 N2 . -173.2(3)
C11 C10 C13 O4 . -175.0(3)
C11 C10 C13 N2 . 5.8(5)
N1 C12 C11 C10 . 0.3(5)
